data_4134542
loop_
_publ_author_name
'Liu, Yong'
'Zhang, Jiaxu'
'Han, Bing'
'Wang, Xiang'
'Wang, Zhiqiang'
'Xue, Chaozhuang'
'Bian, Guoqing'
'Hu, Dandan'
'Zhou, Rui'
'Li, Dong-Sheng'
'Wang, Zhenxing'
'Ouyang, Zhongwen'
'Li, Mingde'
'Wu, Tao'

_publ_section_title
;
 New Insights into Mn-Mn Coupling Interaction-Directed Photoluminescence
 Quenching Mechanism in Mn<sup>2+</sup>-Doped Semiconductors.
;
_journal_name_full 'Journal of the American Chemical Society'
_journal_paper_doi 10.1021/jacs.0c00156
_journal_year 2020
_chemical_formula_moiety 'In16 Mn4 S43 Sb6'
_chemical_formula_sum 'In16 Mn4 S43 Sb6'
_chemical_formula_weight 4166.02
_space_group_crystal_system monoclinic
_space_group_IT_number 15
_space_group_name_Hall '-C 2yc'
_space_group_name_H-M_alt 'C 1 2/c 1'
_audit_creation_method SHELXL-2014/7
_cell_angle_alpha 90
_cell_angle_beta 103.4300(10)
_cell_angle_gamma 90
_cell_formula_units_Z 8
_cell_length_a 38.053(2)
_cell_length_b 24.7960(14)
_cell_length_c 37.323(2)
_cell_measurement_reflns_used 9998
_cell_measurement_temperature 120
_cell_measurement_theta_max 15.8595
_cell_measurement_theta_min 2.2572
_cell_volume 34254(3)
_computing_structure_refinement 'SHELXL-2014/7 (Sheldrick, 2014)'
_diffrn_ambient_temperature 120
_diffrn_measured_fraction_theta_full 0.995
_diffrn_measured_fraction_theta_max 0.995
_diffrn_measurement_device_type 'Bruker APEX II'
_diffrn_measurement_method '\f and \w scans '
_diffrn_radiation_type MoK\a
_diffrn_radiation_wavelength 0.71073
_diffrn_reflns_av_R_equivalents 0.0746
_diffrn_reflns_av_unetI/netI 0.0502
_diffrn_reflns_Laue_measured_fraction_full 0.995
_diffrn_reflns_Laue_measured_fraction_max 0.995
_diffrn_reflns_limit_h_max 29
_diffrn_reflns_limit_h_min -29
_diffrn_reflns_limit_k_max 19
_diffrn_reflns_limit_k_min -19
_diffrn_reflns_limit_l_max 28
_diffrn_reflns_limit_l_min -28
_diffrn_reflns_number 60467
_diffrn_reflns_point_group_measured_fraction_full 0.995
_diffrn_reflns_point_group_measured_fraction_max 0.995
_diffrn_reflns_theta_full 15.892
_diffrn_reflns_theta_max 15.892
_diffrn_reflns_theta_min 2.144
_exptl_absorpt_coefficient_mu 3.848
_exptl_absorpt_correction_type multi-scan
_exptl_crystal_colour yellow
_exptl_crystal_density_diffrn 1.616
_exptl_crystal_description decahedral
_exptl_crystal_F_000 15024.0
_exptl_crystal_size_max 0.20
_exptl_crystal_size_mid 0.15
_exptl_crystal_size_min 0.12
_exptl_transmission_factor_max 0.630
_exptl_transmission_factor_min 0.505
_refine_diff_density_max 1.452
_refine_diff_density_min -1.033
_refine_diff_density_rms 0.113
_refine_ls_extinction_method none
_refine_ls_goodness_of_fit_ref 1.255
_refine_ls_hydrogen_treatment undef
_refine_ls_matrix_type full
_refine_ls_number_parameters 622
_refine_ls_number_reflns 8174
_refine_ls_number_restraints 870
_refine_ls_restrained_S_all 1.217
_refine_ls_R_factor_all 0.0724
_refine_ls_R_factor_gt 0.0446
_refine_ls_shift/su_max 0.000
_refine_ls_shift/su_mean 0.000
_refine_ls_structure_factor_coef Fsqd
_refine_ls_weighting_details 'w=1/[\s^2^(Fo^2^)+(0.1000P)^2^] where P=(Fo^2^+2Fc^2^)/3'
_refine_ls_weighting_scheme calc
_refine_ls_wR_factor_gt 0.1443
_refine_ls_wR_factor_ref 0.1698
_reflns_Friedel_coverage 0.000
_reflns_number_gt 5904
_reflns_number_total 8174
_reflns_threshold_expression 'I > 2\s(I)'
_cod_data_source_file ja0c00156_si_003.cif
_cod_data_source_block MCOF-7
_cod_depositor_comments
;
The following automatic conversions were performed:

data item '_exptl_absorpt_correction_type' value 'multi-scan ' was
changed to 'multi-scan' in accordance with the
/home/data/users/saulius/crontab/automatic-downloads/rss-feeds/ACS/lib/dictionaries/cif_core.dic
dictionary named 'cif_core.dic' version 2.4.2 last updated on
2011-04-26.

Automatic conversion script
Id: cif_fix_values 7556 2019-12-06 15:28:31Z antanas 
;
_cod_original_sg_symbol_H-M 'C 2/c'
_cod_database_code 4134542
_shelx_shelxl_version_number 2014/7
_shelx_space_group_comment
;
The symmetry employed for this shelxl refinement is uniquely defined
by the following loop, which should always be used as a source of
symmetry information in preference to the above space-group names.
They are only intended as comments.
;
_platon_squeeze_void_probe_radius 1.20

loop_
_space_group_symop_operation_xyz
'x, y, z'
'-x, y, -z+1/2'
'x+1/2, y+1/2, z'
'-x+1/2, y+1/2, -z+1/2'
'-x, -y, -z'
'x, -y, z-1/2'
'-x+1/2, -y+1/2, -z'
'x+1/2, -y+1/2, z-1/2'

loop_
_atom_site_label
_atom_site_type_symbol
_atom_site_fract_x
_atom_site_fract_y
_atom_site_fract_z
_atom_site_U_iso_or_equiv
_atom_site_adp_type
_atom_site_occupancy
_atom_site_site_symmetry_order
_atom_site_calc_flag
_atom_site_refinement_flags_posn
_atom_site_refinement_flags_adp
_atom_site_refinement_flags_occupancy
_atom_site_disorder_assembly
_atom_site_disorder_group
In1 In 0.41241(5) 0.63220(8) 0.37522(5) 0.0604(7) Uani 1 1 d . U . . .
Sb1 Sb 0.43049(5) 0.67905(8) 0.47326(5) 0.0699(7) Uani 1 1 d . U . . .
Mn1 Mn 0.29980(9) 0.73494(13) 0.22600(9) 0.0410(11) Uani 1 1 d . U . . .
S1 S 0.30815(16) 0.6542(2) 0.19344(17) 0.0386(18) Uani 1 1 d . U . . .
In2 In 0.39737(5) 0.72138(7) 0.28788(5) 0.0574(7) Uani 1 1 d . U . . .
Sb2 Sb 0.41934(7) 1.00312(10) 0.11189(8) 0.1301(11) Uani 1 1 d . U . . .
Mn2 Mn 0.28934(9) 0.57678(13) 0.22249(9) 0.0355(11) Uani 1 1 d . U . . .
S2 S 0.22611(17) 0.5852(3) 0.22323(17) 0.050(2) Uani 1 1 d . U . . .
In3 In 0.38831(5) 0.55947(7) 0.28243(5) 0.0465(6) Uani 1 1 d . U . . .
Sb3 Sb 0.03540(5) 0.68749(9) 0.13473(6) 0.0804(8) Uani 1 1 d . U . . .
Mn3 Mn 0.37074(9) 0.64453(14) 0.19197(9) 0.0409(11) Uani 1 1 d . U . . .
S3 S 0.15616(18) 0.6805(3) 0.26007(19) 0.068(2) Uani 1 1 d . U . . .
In4 In 0.31570(5) 0.64918(7) 0.31924(5) 0.0481(6) Uani 1 1 d . U . . .
Sb4 Sb -0.03860(7) 0.60734(10) 0.08479(7) 0.1318(11) Uani 1 1 d . U . . .
Mn4 Mn 0.27243(9) 0.66019(14) 0.13144(9) 0.0410(11) Uani 1 1 d . U . . .
S4 S 0.29564(18) 0.4931(2) 0.19145(17) 0.049(2) Uani 1 1 d . U . . .
S5 S 0.38093(17) 0.5651(3) 0.15847(17) 0.050(2) Uani 1 1 d . U . . .
Sb5 Sb 0.47195(7) 0.24762(9) 0.05837(6) 0.1033(9) Uani 1 1 d . U . . .
In5 In 0.21931(5) 0.66950(7) 0.25722(5) 0.0498(7) Uani 1 1 d . U . . .
S6 S 0.39317(18) 0.7205(3) 0.16276(19) 0.060(2) Uani 1 1 d . U . . .
Sb6 Sb 0.39734(6) 0.34756(9) 0.05893(6) 0.0909(8) Uani 1 1 d . U . . .
In6 In 0.35972(5) 0.48579(7) 0.18821(5) 0.0559(7) Uani 1 1 d . U . . .
In7 In 0.38337(5) 0.80308(8) 0.19589(6) 0.0701(7) Uani 1 1 d . U . . .
S7 S 0.4029(2) 0.8807(3) 0.1666(3) 0.108(3) Uani 1 1 d . U . . .
In8 In 0.32761(6) 0.41914(8) 0.09244(5) 0.0775(8) Uani 1 1 d . U . . .
S8 S 0.3194(2) 0.8139(3) 0.1981(2) 0.066(2) Uani 1 1 d . U . . .
In9 In 0.34240(5) 0.56966(8) 0.09504(5) 0.0597(7) Uani 1 1 d . U . . .
S9 S 0.36257(19) 0.6460(3) 0.0643(2) 0.072(2) Uani 1 1 d . U . . .
S11 S 0.28999(18) 0.7359(3) 0.09925(18) 0.054(2) Uani 1 1 d . U . . .
In11 In 0.18941(5) 0.59424(8) 0.15992(5) 0.0591(7) Uani 1 1 d . U . . .
S10 S 0.23770(18) 0.7507(2) 0.22794(18) 0.049(2) Uani 1 1 d . U . . .
In10 In 0.25826(5) 0.50077(7) 0.12761(5) 0.0599(7) Uani 1 1 d . U . . .
S12 S 0.2199(2) 0.8340(3) 0.1333(2) 0.073(2) Uani 1 1 d . U . . .
In12 In 0.12378(5) 0.68778(9) 0.19552(5) 0.0729(8) Uani 1 1 d . U . . .
S13 S 0.13798(19) 0.7653(3) 0.1614(2) 0.070(2) Uani 1 1 d . U . . .
In13 In 0.35485(5) 0.72547(8) 0.09904(6) 0.0685(7) Uani 1 1 d . U . . .
S15 S 0.27737(17) 0.5799(3) 0.09567(18) 0.053(2) Uani 1 1 d . U . . .
In15 In 0.28315(5) 0.81990(8) 0.13298(6) 0.0687(7) Uani 1 1 d . U . . .
S14 S 0.20881(17) 0.6719(3) 0.12747(17) 0.050(2) Uani 1 1 d . U . . .
In14 In 0.20145(5) 0.75481(7) 0.16245(5) 0.0573(7) Uani 1 1 d . U . . .
S16 S 0.3500(2) 0.4909(3) 0.0592(2) 0.076(2) Uani 1 1 d . U . . .
In16 In 0.36549(7) 0.87731(9) 0.10336(7) 0.0997(9) Uani 1 1 d . U . . .
S18 S 0.3019(2) 0.8958(3) 0.1017(2) 0.098(3) Uani 1 1 d . U . . .
S17 S 0.3758(2) 0.7993(3) 0.0676(2) 0.088(3) Uani 1 1 d . U . . .
S19 S 0.4188(2) 0.7989(3) 0.2591(2) 0.074(2) Uani 1 1 d . U . . .
S20 S 0.33365(18) 0.7316(2) 0.28980(17) 0.049(2) Uani 1 1 d . U . . .
S21 S 0.25223(18) 0.6583(3) 0.32038(18) 0.057(2) Uani 1 1 d . U . . .
S22 S 0.32430(17) 0.5660(2) 0.28497(17) 0.0426(19) Uani 1 1 d . U . . .
S23 S 0.39795(19) 0.4772(3) 0.24986(17) 0.059(2) Uani 1 1 d . U . . .
S24 S 0.3692(2) 0.4056(3) 0.1530(2) 0.093(3) Uani 1 1 d . U . . .
S25 S 0.40897(17) 0.6404(2) 0.25332(17) 0.0476(19) Uani 1 1 d . U . . .
S26 S 0.35053(18) 0.6388(3) 0.38218(17) 0.057(2) Uani 1 1 d . U . . .
S27 S 0.4316(2) 0.7177(3) 0.35131(19) 0.075(2) Uani 1 1 d . U . . .
S28 S 0.42709(18) 0.5519(3) 0.34412(18) 0.063(2) Uani 1 1 d . U . . .
S30 S 0.12647(19) 0.6022(3) 0.1637(2) 0.077(2) Uani 1 1 d . U . . .
S29 S 0.3965(3) 1.0903(4) 0.0827(4) 0.195(6) Uani 1 1 d . U . . .
S31 S 0.19501(19) 0.5116(3) 0.12700(19) 0.068(2) Uani 1 1 d . U . . .
S32 S 0.2639(2) 0.4194(3) 0.0942(2) 0.081(3) Uani 1 1 d . U . . .
S33 S 0.3341(2) 0.3370(3) 0.0569(2) 0.087(3) Uani 1 1 d . U . . .
S36 S 0.4523(2) 0.6141(3) 0.43652(19) 0.076(2) Uani 1 1 d . U . . .
S35 S -0.0206(4) 0.6519(6) 0.1441(3) 0.207(6) Uani 1 1 d . U . . .
S34 S 0.3867(3) 0.9461(4) 0.0658(3) 0.144(4) Uani 1 1 d . U . . .
S37 S 0.0607(2) 0.7038(4) 0.1987(2) 0.097(3) Uani 1 1 d . U . . .
S40 S 0.4052(3) 0.2531(3) 0.0491(3) 0.115(3) Uani 1 1 d . U . . .
S41 S 0.4856(2) 0.6792(4) 0.5196(2) 0.115(3) Uani 1 1 d . U . . .
S43 S 0.3938(3) 0.6152(4) 0.4989(3) 0.135(4) Uani 1 1 d . U . . .
S42 S 0.0106(4) 0.7709(5) 0.1188(3) 0.212(6) Uani 1 1 d . U . . .
S39 S -0.0240(3) 0.5113(4) 0.0917(4) 0.182(5) Uani 1 1 d . U . . .
S38 S 0.4823(3) 0.1560(3) 0.0377(3) 0.131(4) Uani 1 1 d . U . . .

loop_
_atom_site_aniso_label
_atom_site_aniso_U_11
_atom_site_aniso_U_22
_atom_site_aniso_U_33
_atom_site_aniso_U_23
_atom_site_aniso_U_13
_atom_site_aniso_U_12
In1 0.0651(16) 0.0710(16) 0.0420(15) -0.0149(11) 0.0060(12) -0.0072(12)
Sb1 0.0847(17) 0.0760(15) 0.0436(14) -0.0072(11) 0.0035(12) 0.0001(13)
Mn1 0.045(3) 0.036(3) 0.043(3) 0.002(2) 0.011(2) -0.002(2)
S1 0.039(4) 0.038(4) 0.040(4) -0.003(3) 0.012(3) -0.001(3)
In2 0.0616(16) 0.0493(14) 0.0591(15) -0.0110(11) 0.0096(12) -0.0151(11)
Sb2 0.146(3) 0.098(2) 0.154(3) 0.0023(17) 0.049(2) -0.0383(18)
Mn2 0.034(3) 0.039(2) 0.032(3) 0.0000(19) 0.005(2) -0.004(2)
S2 0.042(4) 0.062(5) 0.046(4) 0.005(4) 0.010(3) 0.004(3)
In3 0.0517(15) 0.0475(14) 0.0380(14) -0.0062(10) 0.0057(11) 0.0005(11)
Sb3 0.0594(16) 0.1085(18) 0.0700(16) -0.0010(13) 0.0079(12) 0.0178(13)
Mn3 0.038(3) 0.046(3) 0.041(3) -0.001(2) 0.013(2) -0.003(2)
S3 0.046(5) 0.109(6) 0.055(5) 0.028(4) 0.022(4) 0.011(4)
In4 0.0496(14) 0.0565(14) 0.0377(14) -0.0064(11) 0.0091(11) -0.0014(11)
Sb4 0.145(3) 0.098(2) 0.151(3) 0.0022(18) 0.030(2) -0.0614(18)
Mn4 0.036(3) 0.050(3) 0.037(3) 0.003(2) 0.008(2) 0.003(2)
S4 0.058(5) 0.048(4) 0.040(4) -0.008(3) 0.012(4) -0.002(3)
S5 0.046(5) 0.066(5) 0.040(4) -0.004(3) 0.014(4) 0.007(4)
Sb5 0.139(2) 0.0872(18) 0.0759(18) 0.0223(14) 0.0090(16) 0.0316(16)
In5 0.0426(14) 0.0623(15) 0.0451(14) 0.0005(11) 0.0115(11) 0.0029(11)
S6 0.056(5) 0.065(5) 0.061(5) 0.003(4) 0.019(4) -0.001(4)
Sb6 0.114(2) 0.0918(18) 0.0705(17) -0.0077(13) 0.0282(15) 0.0156(15)
In6 0.0700(16) 0.0538(14) 0.0422(14) -0.0102(11) 0.0094(12) 0.0042(12)
In7 0.0718(17) 0.0568(16) 0.0870(18) 0.0037(13) 0.0295(14) -0.0184(12)
S7 0.106(7) 0.085(6) 0.138(7) 0.020(5) 0.038(5) -0.040(5)
In8 0.0990(19) 0.0757(17) 0.0559(16) -0.0259(13) 0.0142(14) 0.0143(14)
S8 0.079(5) 0.044(5) 0.081(5) 0.008(4) 0.030(4) -0.006(4)
In9 0.0593(15) 0.0744(16) 0.0458(15) -0.0063(12) 0.0133(12) 0.0047(12)
S9 0.066(6) 0.086(5) 0.069(5) 0.012(4) 0.025(4) 0.013(4)
S11 0.049(5) 0.060(5) 0.056(5) 0.011(4) 0.017(4) 0.006(4)
In11 0.0477(15) 0.0733(16) 0.0525(15) -0.0030(12) 0.0039(12) -0.0036(12)
S10 0.056(5) 0.048(4) 0.045(4) 0.006(3) 0.013(4) 0.005(4)
In10 0.0673(16) 0.0630(15) 0.0475(15) -0.0141(11) 0.0095(12) -0.0071(12)
S12 0.076(5) 0.064(5) 0.086(6) 0.020(4) 0.032(5) 0.013(4)
In12 0.0488(15) 0.1040(19) 0.0643(16) 0.0168(13) 0.0098(12) 0.0095(13)
S13 0.056(5) 0.092(6) 0.068(5) 0.024(4) 0.028(4) 0.030(4)
In13 0.0661(16) 0.0749(16) 0.0703(17) 0.0102(13) 0.0279(13) 0.0019(13)
S15 0.049(5) 0.061(5) 0.049(5) -0.010(4) 0.011(4) -0.004(4)
In15 0.0772(17) 0.0522(15) 0.0845(18) 0.0146(12) 0.0348(14) 0.0050(12)
S14 0.042(4) 0.062(5) 0.046(5) 0.001(4) 0.010(4) 0.002(3)
In14 0.0535(15) 0.0641(15) 0.0562(15) 0.0090(12) 0.0166(12) 0.0157(12)
S16 0.068(6) 0.096(6) 0.060(5) -0.020(4) 0.006(4) 0.013(4)
In16 0.107(2) 0.0819(18) 0.120(2) 0.0290(15) 0.0466(17) -0.0180(15)
S18 0.111(6) 0.069(6) 0.128(7) 0.033(5) 0.056(6) -0.001(5)
S17 0.089(6) 0.092(6) 0.095(6) 0.026(5) 0.043(5) -0.010(5)
S19 0.071(6) 0.060(5) 0.087(6) 0.003(4) 0.011(4) -0.022(4)
S20 0.063(5) 0.049(4) 0.036(4) -0.002(3) 0.012(4) -0.007(4)
S21 0.052(5) 0.080(5) 0.043(5) -0.002(4) 0.020(4) 0.003(4)
S22 0.046(4) 0.042(4) 0.038(4) -0.001(3) 0.007(3) 0.002(3)
S23 0.070(5) 0.061(5) 0.039(5) -0.014(4) 0.002(4) 0.007(4)
S24 0.124(7) 0.085(6) 0.060(5) -0.021(4) 0.000(5) 0.036(5)
S25 0.044(5) 0.051(4) 0.046(4) -0.003(3) 0.008(4) -0.009(3)
S26 0.062(5) 0.071(5) 0.036(4) -0.009(4) 0.011(4) -0.002(4)
S27 0.096(6) 0.076(5) 0.049(5) -0.015(4) 0.008(4) -0.024(5)
S28 0.058(5) 0.079(5) 0.042(5) -0.011(4) -0.005(4) 0.016(4)
S30 0.045(5) 0.091(6) 0.090(6) 0.016(4) 0.009(4) 0.000(4)
S29 0.142(10) 0.096(8) 0.354(17) 0.019(9) 0.071(11) -0.018(7)
S31 0.063(5) 0.072(5) 0.066(5) -0.014(4) 0.009(4) -0.010(4)
S32 0.089(6) 0.078(6) 0.075(6) -0.037(5) 0.019(5) -0.012(4)
S33 0.119(7) 0.081(6) 0.062(6) -0.026(5) 0.026(5) 0.019(5)
S36 0.076(6) 0.088(6) 0.056(5) -0.011(4) 0.002(4) -0.005(5)
S35 0.190(11) 0.283(13) 0.149(10) -0.014(9) 0.043(8) -0.104(10)
S34 0.185(10) 0.115(7) 0.142(8) 0.029(6) 0.059(7) -0.055(7)
S37 0.057(5) 0.168(8) 0.066(6) 0.010(5) 0.013(4) 0.018(5)
S40 0.142(8) 0.081(6) 0.123(8) 0.006(5) 0.030(6) 0.037(5)
S41 0.116(7) 0.111(7) 0.097(7) -0.042(6) -0.019(6) 0.017(6)
S43 0.187(10) 0.125(8) 0.109(8) -0.027(6) 0.068(7) -0.058(7)
S42 0.340(17) 0.138(9) 0.100(9) -0.024(7) -0.067(10) 0.050(9)
S39 0.109(9) 0.127(8) 0.315(17) 0.040(8) 0.060(10) -0.031(7)
S38 0.194(11) 0.091(7) 0.119(8) -0.015(6) 0.059(8) 0.026(7)

loop_
_atom_type_symbol
_atom_type_description
_atom_type_scat_dispersion_real
_atom_type_scat_dispersion_imag
_atom_type_scat_source
C C 0.0033 0.0016 'International Tables Vol C Tables 4.2.6.8 and 6.1.1.4'
In In -0.7276 1.3100 'International Tables Vol C Tables 4.2.6.8 and 6.1.1.4'
Mn Mn 0.3368 0.7283 'International Tables Vol C Tables 4.2.6.8 and 6.1.1.4'
N N 0.0061 0.0033 'International Tables Vol C Tables 4.2.6.8 and 6.1.1.4'
O O 0.0106 0.0060 'International Tables Vol C Tables 4.2.6.8 and 6.1.1.4'
S S 0.1246 0.1234 'International Tables Vol C Tables 4.2.6.8 and 6.1.1.4'
Sb Sb -0.5866 1.5461 'International Tables Vol C Tables 4.2.6.8 and 6.1.1.4'

loop_
_geom_angle_atom_site_label_1
_geom_angle_atom_site_label_2
_geom_angle_atom_site_label_3
_geom_angle
_geom_angle_site_symmetry_1
_geom_angle_site_symmetry_3
_geom_angle_publ_flag
S26 In1 S28 116.1(2) . . ?
S26 In1 S27 110.8(3) . . ?
S28 In1 S27 114.2(3) . . ?
S26 In1 S36 108.3(2) . . ?
S28 In1 S36 97.7(2) . . ?
S27 In1 S36 108.7(2) . . ?
S36 Sb1 S41 93.1(3) . . ?
S36 Sb1 S43 95.4(3) . . ?
S41 Sb1 S43 101.6(4) . . ?
S1 Mn1 S10 113.3(2) . . ?
S1 Mn1 S8 111.6(3) . . ?
S10 Mn1 S8 106.5(3) . . ?
S1 Mn1 S20 111.4(2) . . ?
S10 Mn1 S20 106.0(3) . . ?
S8 Mn1 S20 107.6(3) . . ?
Mn2 S1 Mn4 108.9(3) . . ?
Mn2 S1 Mn1 110.5(3) . . ?
Mn4 S1 Mn1 108.9(3) . . ?
Mn2 S1 Mn3 109.4(3) . . ?
Mn4 S1 Mn3 109.0(3) . . ?
Mn1 S1 Mn3 110.0(3) . . ?
S27 In2 S19 107.6(3) . . ?
S27 In2 S20 106.5(2) . . ?
S19 In2 S20 111.4(2) . . ?
S27 In2 S25 110.9(2) . . ?
S19 In2 S25 107.0(2) . . ?
S20 In2 S25 113.3(2) . . ?
S34 Sb2 S39 100.2(4) . 3 ?
S34 Sb2 S29 97.6(4) . . ?
S39 Sb2 S29 92.1(4) 3 . ?
S34 Sb2 Sb4 117.2(2) . 3 ?
S39 Sb2 Sb4 47.2(3) 3 3 ?
S29 Sb2 Sb4 48.2(3) . 3 ?
S1 Mn2 S4 113.5(2) . . ?
S1 Mn2 S22 111.7(2) . . ?
S4 Mn2 S22 105.9(2) . . ?
S1 Mn2 S2 109.8(2) . . ?
S4 Mn2 S2 106.8(2) . . ?
S22 Mn2 S2 108.9(2) . . ?
Mn2 S2 In11 109.9(3) . . ?
Mn2 S2 In5 107.4(3) . . ?
In11 S2 In5 108.1(2) . . ?
S28 In3 S23 106.1(2) . . ?
S28 In3 S22 110.8(2) . . ?
S23 In3 S22 109.8(2) . . ?
S28 In3 S25 106.9(2) . . ?
S23 In3 S25 110.8(2) . . ?
S22 In3 S25 112.2(2) . . ?
S42 Sb3 S37 98.8(3) . . ?
S42 Sb3 S35 92.4(6) . . ?
S37 Sb3 S35 94.7(4) . . ?
S1 Mn3 S5 111.9(2) . . ?
S1 Mn3 S25 111.4(2) . . ?
S5 Mn3 S25 108.9(2) . . ?
S1 Mn3 S6 112.7(2) . . ?
S5 Mn3 S6 106.6(3) . . ?
S25 Mn3 S6 105.2(2) . . ?
In12 S3 In5 103.9(3) . . ?
S26 In4 S21 108.3(2) . . ?
S26 In4 S22 107.6(2) . . ?
S21 In4 S22 109.6(2) . . ?
S26 In4 S20 111.7(2) . . ?
S21 In4 S20 107.8(2) . . ?
S22 In4 S20 111.8(2) . . ?
S38 Sb4 S35 111.5(4) 3_455 . ?
S38 Sb4 S39 117.3(4) 3_455 . ?
S35 Sb4 S39 109.8(5) . . ?
S38 Sb4 S29 123.7(4) 3_455 3_445 ?
S35 Sb4 S29 100.0(5) . 3_445 ?
S39 Sb4 S29 92.1(3) . 3_445 ?
S38 Sb4 Sb2 151.0(3) 3_455 3_445 ?
S35 Sb4 Sb2 97.5(3) . 3_445 ?
S39 Sb4 Sb2 47.4(3) . 3_445 ?
S29 Sb4 Sb2 48.1(3) 3_445 3_445 ?
S1 Mn4 S11 111.7(2) . . ?
S1 Mn4 S14 113.8(2) . . ?
S11 Mn4 S14 105.5(3) . . ?
S1 Mn4 S15 112.4(2) . . ?
S11 Mn4 S15 107.4(3) . . ?
S14 Mn4 S15 105.7(2) . . ?
Mn2 S4 In6 107.2(2) . . ?
Mn2 S4 In10 107.2(2) . . ?
In6 S4 In10 108.1(2) . . ?
Mn3 S5 In9 109.1(3) . . ?
Mn3 S5 In6 107.9(2) . . ?
In9 S5 In6 106.3(2) . . ?
S41 Sb5 S42 101.8(4) 6_565 3_545 ?
S41 Sb5 S38 115.3(3) 6_565 . ?
S42 Sb5 S38 113.6(4) 3_545 . ?
S41 Sb5 S40 103.1(3) 6_565 . ?
S42 Sb5 S40 119.3(4) 3_545 . ?
S38 Sb5 S40 103.9(3) . . ?
S21 In5 S3 105.2(2) . . ?
S21 In5 S10 112.9(2) . . ?
S3 In5 S10 108.1(2) . . ?
S21 In5 S2 108.0(2) . . ?
S3 In5 S2 109.6(2) . . ?
S10 In5 S2 112.7(2) . . ?
Mn3 S6 In7 108.0(3) . . ?
Mn3 S6 In13 106.2(3) . . ?
In7 S6 In13 108.4(3) . . ?
S43 Sb6 S40 102.4(3) 6_565 . ?
S43 Sb6 S33 100.0(3) 6_565 . ?
S40 Sb6 S33 92.8(3) . . ?
S23 In6 S24 107.8(2) . . ?
S23 In6 S4 109.9(2) . . ?
S24 In6 S4 110.8(3) . . ?
S23 In6 S5 107.9(2) . . ?
S24 In6 S5 107.4(3) . . ?
S4 In6 S5 113.0(2) . . ?
S7 In7 S19 108.3(3) . . ?
S7 In7 S6 109.7(3) . . ?
S19 In7 S6 109.7(2) . . ?
S7 In7 S8 109.7(3) . . ?
S19 In7 S8 107.4(3) . . ?
S6 In7 S8 111.9(2) . . ?
In7 S7 In16 103.7(3) . . ?
S16 In8 S32 118.6(3) . . ?
S16 In8 S24 109.9(3) . . ?
S32 In8 S24 114.0(3) . . ?
S16 In8 S33 103.7(3) . . ?
S32 In8 S33 103.9(3) . . ?
S24 In8 S33 104.9(3) . . ?
Mn1 S8 In7 109.3(3) . . ?
Mn1 S8 In15 108.1(3) . . ?
In7 S8 In15 107.3(3) . . ?
S16 In9 S9 106.1(3) . . ?
S16 In9 S5 111.7(2) . . ?
S9 In9 S5 107.7(2) . . ?
S16 In9 S15 109.5(2) . . ?
S9 In9 S15 110.4(2) . . ?
S5 In9 S15 111.3(2) . . ?
In13 S9 In9 107.0(3) . . ?
Mn4 S11 In15 109.1(3) . . ?
Mn4 S11 In13 108.2(3) . . ?
In15 S11 In13 108.1(3) . . ?
S31 In11 S30 107.5(3) . . ?
S31 In11 S2 108.2(2) . . ?
S30 In11 S2 107.3(2) . . ?
S31 In11 S14 109.8(2) . . ?
S30 In11 S14 111.9(2) . . ?
S2 In11 S14 111.9(2) . . ?
Mn1 S10 In5 105.2(2) . . ?
Mn1 S10 In14 107.3(3) . . ?
In5 S10 In14 108.4(2) . . ?
S32 In10 S31 107.3(3) . . ?
S32 In10 S4 109.5(2) . . ?
S31 In10 S4 111.4(2) . . ?
S32 In10 S15 109.9(2) . . ?
S31 In10 S15 108.0(2) . . ?
S4 In10 S15 110.7(2) . . ?
In14 S12 In15 105.9(3) . . ?
S13 In12 S3 116.8(3) . . ?
S13 In12 S30 113.1(3) . . ?
S3 In12 S30 110.3(3) . . ?
S13 In12 S37 103.6(3) . . ?
S3 In12 S37 103.8(2) . . ?
S30 In12 S37 108.3(3) . . ?
In14 S13 In12 104.4(3) . . ?
S17 In13 S9 105.4(3) . . ?
S17 In13 S11 111.3(3) . . ?
S9 In13 S11 109.4(2) . . ?
S17 In13 S6 108.4(3) . . ?
S9 In13 S6 110.8(2) . . ?
S11 In13 S6 111.4(2) . . ?
Mn4 S15 In10 108.3(3) . . ?
Mn4 S15 In9 107.0(3) . . ?
In10 S15 In9 108.9(3) . . ?
S18 In15 S12 107.1(3) . . ?
S18 In15 S11 109.4(3) . . ?
S12 In15 S11 110.1(2) . . ?
S18 In15 S8 111.0(3) . . ?
S12 In15 S8 109.0(3) . . ?
S11 In15 S8 110.2(2) . . ?
Mn4 S14 In11 106.6(3) . . ?
Mn4 S14 In14 107.6(3) . . ?
In11 S14 In14 107.7(2) . . ?
S13 In14 S12 107.2(2) . . ?
S13 In14 S14 108.3(2) . . ?
S12 In14 S14 110.8(2) . . ?
S13 In14 S10 109.9(2) . . ?
S12 In14 S10 108.6(2) . . ?
S14 In14 S10 112.0(2) . . ?
In9 S16 In8 102.0(3) . . ?
S17 In16 S18 114.8(3) . . ?
S17 In16 S34 97.1(3) . . ?
S18 In16 S34 108.0(3) . . ?
S17 In16 S7 115.0(3) . . ?
S18 In16 S7 111.4(3) . . ?
S34 In16 S7 109.2(3) . . ?
In15 S18 In16 104.1(3) . . ?
In13 S17 In16 103.0(3) . . ?
In2 S19 In7 107.2(3) . . ?
Mn1 S20 In2 106.1(3) . . ?
Mn1 S20 In4 108.8(3) . . ?
In2 S20 In4 107.6(2) . . ?
In5 S21 In4 106.6(2) . . ?
Mn2 S22 In3 107.3(2) . . ?
Mn2 S22 In4 107.2(2) . . ?
In3 S22 In4 108.9(2) . . ?
In6 S23 In3 105.8(3) . . ?
In6 S24 In8 103.7(3) . . ?
Mn3 S25 In2 108.5(3) . . ?
Mn3 S25 In3 105.4(2) . . ?
In2 S25 In3 108.2(2) . . ?
In4 S26 In1 103.2(2) . . ?
In2 S27 In1 104.4(3) . . ?
In1 S28 In3 103.4(2) . . ?
In11 S30 In12 104.5(3) . . ?
Sb2 S29 Sb4 83.8(4) . 3 ?
In10 S31 In11 107.1(3) . . ?
In10 S32 In8 103.0(3) . . ?
Sb6 S33 In8 96.7(3) . . ?
Sb1 S36 In1 100.9(3) . . ?
Sb3 S35 Sb4 96.1(5) . . ?
Sb2 S34 In16 100.9(4) . . ?
Sb3 S37 In12 95.5(3) . . ?
Sb6 S40 Sb5 101.0(4) . . ?
Sb1 S41 Sb5 99.1(3) . 6_566 ?
Sb6 S43 Sb1 101.7(3) 6_566 . ?
Sb3 S42 Sb5 98.5(4) . 3_455 ?
Sb4 S39 Sb2 85.4(4) . 3_445 ?
Sb4 S38 Sb5 97.4(3) 3_545 . ?

loop_
_geom_bond_atom_site_label_1
_geom_bond_atom_site_label_2
_geom_bond_distance
_geom_bond_site_symmetry_2
_geom_bond_publ_flag
In1 S26 2.434(7) . ?
In1 S28 2.435(7) . ?
In1 S27 2.474(7) . ?
In1 S36 2.475(7) . ?
Sb1 S36 2.384(8) . ?
Sb1 S41 2.389(8) . ?
Sb1 S43 2.448(9) . ?
Mn1 S1 2.401(6) . ?
Mn1 S10 2.413(7) . ?
Mn1 S8 2.415(7) . ?
Mn1 S20 2.432(7) . ?
S1 Mn2 2.394(7) . ?
S1 Mn4 2.401(7) . ?
S1 Mn3 2.407(7) . ?
In2 S27 2.424(7) . ?
In2 S19 2.432(7) . ?
In2 S20 2.456(7) . ?
In2 S25 2.481(6) . ?
Sb2 S34 2.346(10) . ?
Sb2 S39 2.450(11) 3 ?
Sb2 S29 2.484(11) . ?
Sb2 Sb4 3.319(3) 3 ?
Mn2 S4 2.415(7) . ?
Mn2 S22 2.416(7) . ?
Mn2 S2 2.421(7) . ?
S2 In11 2.460(6) . ?
S2 In5 2.490(7) . ?
In3 S28 2.437(6) . ?
In3 S23 2.445(6) . ?
In3 S22 2.465(6) . ?
In3 S25 2.494(6) . ?
Sb3 S42 2.295(11) . ?
Sb3 S37 2.391(8) . ?
Sb3 S35 2.406(12) . ?
Mn3 S5 2.412(7) . ?
Mn3 S25 2.413(7) . ?
Mn3 S6 2.429(7) . ?
S3 In12 2.445(7) . ?
S3 In5 2.445(7) . ?
In4 S26 2.428(7) . ?
In4 S21 2.436(7) . ?
In4 S22 2.487(6) . ?
In4 S20 2.490(6) . ?
Sb4 S38 2.415(10) 3_455 ?
Sb4 S35 2.426(13) . ?
Sb4 S39 2.445(11) . ?
Sb4 S29 2.488(11) 3_445 ?
Sb4 Sb2 3.319(3) 3_445 ?
Mn4 S11 2.406(7) . ?
Mn4 S14 2.409(7) . ?
Mn4 S15 2.428(7) . ?
S4 In6 2.476(7) . ?
S4 In10 2.482(7) . ?
S5 In9 2.481(6) . ?
S5 In6 2.484(7) . ?
Sb5 S41 2.451(8) 6_565 ?
Sb5 S42 2.458(10) 3_545 ?
Sb5 S38 2.460(8) . ?
Sb5 S40 2.486(10) . ?
In5 S21 2.415(7) . ?
In5 S10 2.468(6) . ?
S6 In7 2.465(7) . ?
S6 In13 2.487(7) . ?
Sb6 S43 2.397(9) 6_565 ?
Sb6 S40 2.401(8) . ?
Sb6 S33 2.404(9) . ?
In6 S23 2.429(7) . ?
In6 S24 2.457(7) . ?
In7 S7 2.414(8) . ?
In7 S19 2.433(8) . ?
In7 S8 2.472(7) . ?
S7 In16 2.459(9) . ?
In8 S16 2.433(8) . ?
In8 S32 2.440(8) . ?
In8 S24 2.463(8) . ?
In8 S33 2.475(7) . ?
S8 In15 2.505(8) . ?
In9 S16 2.423(7) . ?
In9 S9 2.427(7) . ?
In9 S15 2.493(7) . ?
S9 In13 2.414(7) . ?
S11 In15 2.478(7) . ?
S11 In13 2.483(7) . ?
In11 S31 2.424(7) . ?
In11 S30 2.439(7) . ?
In11 S14 2.478(7) . ?
S10 In14 2.515(7) . ?
In10 S32 2.408(7) . ?
In10 S31 2.417(7) . ?
In10 S15 2.491(7) . ?
S12 In14 2.427(7) . ?
S12 In15 2.437(7) . ?
In12 S13 2.436(7) . ?
In12 S30 2.447(8) . ?
In12 S37 2.461(8) . ?
S13 In14 2.420(7) . ?
In13 S17 2.407(7) . ?
In15 S18 2.408(7) . ?
S14 In14 2.485(7) . ?
In16 S17 2.432(8) . ?
In16 S18 2.450(9) . ?
In16 S34 2.459(9) . ?
S29 Sb4 2.488(11) 3 ?
S41 Sb5 2.450(8) 6_566 ?
S43 Sb6 2.397(9) 6_566 ?
S42 Sb5 2.458(10) 3_455 ?
S39 Sb2 2.451(11) 3_445 ?
S38 Sb4 2.415(10) 3_545 ?

loop_
_platon_squeeze_void_nr
_platon_squeeze_void_average_x
_platon_squeeze_void_average_y
_platon_squeeze_void_average_z
_platon_squeeze_void_volume
_platon_squeeze_void_count_electrons
_platon_squeeze_void_content
1 -0.004 0.005 -0.011 20838 7616 ' '
